data_2203636
loop_
_publ_author_name
'Mazur, Liliana'
'Tokarska, Joanna'
'Koziol, Anna E.'
'Kopacz, Maria'

_publ_section_title
;
 Ammonium quercetin-5'-sulfonate formamide solvate
;
_journal_issue 5
_journal_name_full 'Acta Crystallographica Section E'
_journal_page_first o779
_journal_page_last o781
_journal_paper_doi 10.1107/S1600536804008153
_journal_volume 60
_journal_year 2004
_chemical_formula_iupac 'H4 N1 + , C15 H9 O10 S - , C H3 N O'
_chemical_formula_moiety 'H4 N1 + , C15 H9 O10 S - , C H3 N O'
_chemical_formula_sum 'C16 H16 N2 O11 S'
_chemical_formula_weight 444.37
_chemical_name_common 'ammonium quercetin-5'-sulfonate formamide solvate'
_chemical_name_systematic
;
ammonium
2,3-dihydroxy-5-(3,5,7-trihydroxy-4-oxo-4H-1-benzopyran-2-yl)benzenesulfonate
formamide solvate
;
_space_group_IT_number 2
_symmetry_cell_setting triclinic
_symmetry_space_group_name_Hall '-P 1'
_symmetry_space_group_name_H-M 'P -1'
_atom_sites_solution_hydrogens geom
_atom_sites_solution_primary direct
_atom_sites_solution_secondary difmap
_cell_angle_alpha 68.25(3)
_cell_angle_beta 86.54(2)
_cell_angle_gamma 84.40(2)
_cell_formula_units_Z 2
_cell_length_a 7.878(2)
_cell_length_b 10.584(4)
_cell_length_c 11.184(4)
_cell_measurement_reflns_used 40
_cell_measurement_temperature 293(2)
_cell_measurement_theta_max 19
_cell_measurement_theta_min 6
_cell_volume 861.7(5)
_computing_cell_refinement 'KM-4 Software'
_computing_data_collection 'KM-4 Software (Kuma Diffraction, 1991)'
_computing_data_reduction 'KM-4 Software'
_computing_molecular_graphics 'SHELXTL/PC (Sheldrick, 1990)'
_computing_publication_material 'SHELXL97 and enCIFer (Allen et al., 2004)'
_computing_structure_refinement 'SHELXL97 (Sheldrick, 1997)'
_computing_structure_solution 'SHELXS97 (Sheldrick, 1997)'
_diffrn_ambient_temperature 293(2)
_diffrn_measured_fraction_theta_full 0.977
_diffrn_measured_fraction_theta_max 0.977
_diffrn_measurement_device_type 'Kuma KM4 four-circle'
_diffrn_measurement_method \w/2\q
_diffrn_radiation_monochromator graphite
_diffrn_radiation_source 'fine-focus sealed tube'
_diffrn_radiation_type CuK\a
_diffrn_radiation_wavelength 1.54178
_diffrn_reflns_av_R_equivalents 0.0381
_diffrn_reflns_av_sigmaI/netI 0.0945
_diffrn_reflns_limit_h_max 10
_diffrn_reflns_limit_h_min -10
_diffrn_reflns_limit_k_max 13
_diffrn_reflns_limit_k_min -12
_diffrn_reflns_limit_l_max 13
_diffrn_reflns_limit_l_min 0
_diffrn_reflns_number 3838
_diffrn_reflns_theta_full 80.25
_diffrn_reflns_theta_max 80.25
_diffrn_reflns_theta_min 5.64
_diffrn_standards_decay_% 1.33
_diffrn_standards_interval_count 100
_diffrn_standards_number 3
_exptl_absorpt_coefficient_mu 2.346
_exptl_absorpt_correction_T_max 0.81
_exptl_absorpt_correction_T_min 0.78
_exptl_absorpt_correction_type cylinder
_exptl_absorpt_process_details '(KM-4; Kuma Diffraction, 1991)'
_exptl_crystal_colour orange
_exptl_crystal_density_diffrn 1.713
_exptl_crystal_density_meas ?
_exptl_crystal_density_method .
_exptl_crystal_description needle
_exptl_crystal_F_000 460
_exptl_crystal_size_max 0.41
_exptl_crystal_size_mid 0.11
_exptl_crystal_size_min 0.09
_refine_diff_density_max 0.422
_refine_diff_density_min -0.423
_refine_ls_extinction_coef 0.0048(9)
_refine_ls_extinction_expression Fc^*^=kFc[1+0.001xFc^2^\l^3^/sin(2\q)]^-1/4^
_refine_ls_extinction_method 'SHELXL97 (Sheldrick, 1997)'
_refine_ls_goodness_of_fit_ref 1.001
_refine_ls_hydrogen_treatment mixed
_refine_ls_matrix_type full
_refine_ls_number_parameters 290
_refine_ls_number_reflns 3666
_refine_ls_number_restraints 0
_refine_ls_restrained_S_all 1.001
_refine_ls_R_factor_all 0.1314
_refine_ls_R_factor_gt 0.0489
_refine_ls_shift/su_max 0.000
_refine_ls_shift/su_mean 0.000
_refine_ls_structure_factor_coef Fsqd
_refine_ls_weighting_details 'w = 1/[\s^2^(Fo^2^)+(0.0846P)^2^] where P=(Fo^2^+2Fc^2^)/3'
_refine_ls_weighting_scheme calc
_refine_ls_wR_factor_gt 0.1156
_refine_ls_wR_factor_ref 0.1425
_reflns_number_gt 1957
_reflns_number_total 3666
_reflns_threshold_expression I>2\s(I)
_cod_data_source_file na6313.cif
_cod_data_source_block I
_cod_database_code 2203636
_cod_database_fobs_code 2203636

loop_
_symmetry_equiv_pos_as_xyz
'x, y, z'
'-x, -y, -z'

loop_
_atom_site_label
_atom_site_fract_x
_atom_site_fract_y
_atom_site_fract_z
_atom_site_U_iso_or_equiv
_atom_site_adp_type
_atom_site_calc_flag
_atom_site_refinement_flags
_atom_site_occupancy
_atom_site_type_symbol
N1 0.2128(5) 1.0432(4) 0.5837(3) 0.0458(7) Uani d . 1 N
H1N 0.249(6) 1.119(5) 0.591(4) 0.064 Uiso d . 1 H
H2N 0.106(6) 1.038(5) 0.589(5) 0.064 Uiso d . 1 H
H3N 0.235(6) 0.972(5) 0.646(5) 0.064 Uiso d . 1 H
H4N 0.263(6) 1.036(5) 0.509(5) 0.064 Uiso d . 1 H
O1 0.5810(3) 0.5951(2) 0.1374(2) 0.0324(5) Uani d . 1 O
C2 0.5031(4) 0.5020(3) 0.2415(3) 0.0293(6) Uani d . 1 C
C3 0.5295(4) 0.3664(3) 0.2635(3) 0.0330(7) Uani d . 1 C
O3 0.4526(3) 0.2708(2) 0.3628(2) 0.0433(6) Uani d . 1 O
H3 0.4892 0.1882 0.3623 0.052 Uiso d R 1 H
C4 0.6411(4) 0.3179(3) 0.1805(3) 0.0321(7) Uani d . 1 C
O4 0.6666(3) 0.1916(2) 0.2042(2) 0.0424(6) Uani d . 1 O
C5 0.8187(4) 0.3837(3) -0.0230(3) 0.0317(6) Uani d . 1 C
O5 0.8524(3) 0.2522(2) -0.0092(2) 0.0447(6) Uani d . 1 O
H5 0.7864 0.2021 0.0616 0.054 Uiso d R 1 H
C6 0.8863(4) 0.4841(3) -0.1268(3) 0.0353(7) Uani d . 1 C
H6 0.9539 0.4612 -0.1880 0.042 Uiso calc R 1 H
C7 0.8535(4) 0.6201(3) -0.1403(3) 0.0316(6) Uani d . 1 C
O7 0.9293(3) 0.7127(2) -0.2430(2) 0.0402(6) Uani d . 1 O
H7 0.9065 0.8011 -0.2531 0.048 Uiso d R 1 H
C8 0.7488(4) 0.6601(3) -0.0524(3) 0.0304(6) Uani d . 1 C
H8 0.7258 0.7514 -0.0632 0.036 Uiso calc R 1 H
C9 0.6814(4) 0.5567(3) 0.0515(3) 0.0284(6) Uani d . 1 C
C10 0.7140(4) 0.4187(3) 0.0703(3) 0.0296(6) Uani d . 1 C
C1' 0.3984(4) 0.5708(3) 0.3171(3) 0.0274(6) Uani d . 1 C
C2' 0.3135(4) 0.4970(3) 0.4331(3) 0.0319(6) Uani d . 1 C
H2' 0.3197 0.4022 0.4628 0.038 Uiso calc R 1 H
C3' 0.2213(4) 0.5655(3) 0.5024(3) 0.0316(6) Uani d . 1 C
O3' 0.1364(3) 0.5024(2) 0.6152(2) 0.0415(6) Uani d . 1 O
H3' 0.1582 0.4126 0.6362 0.050 Uiso d R 1 H
C4' 0.2112(4) 0.7079(3) 0.4599(3) 0.0300(6) Uani d . 1 C
O4' 0.1232(3) 0.7743(2) 0.5310(2) 0.0400(6) Uani d . 1 O
H4' 0.0654 0.7194 0.6030 0.048 Uiso d R 1 H
C5' 0.2930(4) 0.7807(3) 0.3451(3) 0.0306(6) Uani d . 1 C
S1 0.29527(11) 0.95979(7) 0.29027(8) 0.0337(2) Uani d . 1 S
O1S 0.3692(3) 1.0018(2) 0.1610(2) 0.0431(6) Uani d . 1 O
O2S 0.3986(3) 0.9898(2) 0.3791(2) 0.0447(6) Uani d . 1 O
O3S 0.1193(3) 1.0168(2) 0.2918(3) 0.0499(7) Uani d . 1 O
C6' 0.3862(4) 0.7124(3) 0.2741(3) 0.0302(6) Uani d . 1 C
H6' 0.4406 0.7621 0.1972 0.036 Uiso calc R 1 H
O1F 0.1998(4) 1.2317(2) -0.2929(2) 0.0500(7) Uani d . 1 O
C1F 0.1793(5) 1.1738(4) -0.1751(4) 0.0505(9) Uani d . 1 C
H1F 0.0833 1.1973 -0.1277 0.061 Uiso d R 1 H
N1F 0.2693(5) 1.0639(4) -0.1041(3) 0.0529(8) Uani d . 1 N
H2F 0.237(7) 1.036(5) -0.030(5) 0.074 Uiso d . 1 H
H3F 0.360(6) 1.025(5) -0.145(5) 0.074 Uiso d . 1 H

loop_
_atom_site_aniso_label
_atom_site_aniso_U_11
_atom_site_aniso_U_22
_atom_site_aniso_U_33
_atom_site_aniso_U_12
_atom_site_aniso_U_13
_atom_site_aniso_U_23
N1 0.0495(19) 0.0471(17) 0.0447(18) -0.0080(14) 0.0106(15) -0.0222(14)
O1 0.0404(12) 0.0263(9) 0.0295(11) -0.0041(8) 0.0126(9) -0.0107(8)
C2 0.0323(15) 0.0290(14) 0.0252(14) -0.0032(11) 0.0079(11) -0.0096(11)
C3 0.0387(16) 0.0273(14) 0.0320(16) -0.0047(12) 0.0109(13) -0.0108(12)
O3 0.0519(14) 0.0266(10) 0.0444(14) -0.0058(9) 0.0221(11) -0.0078(10)
C4 0.0336(16) 0.0280(13) 0.0342(16) -0.0046(11) 0.0086(13) -0.0116(12)
O4 0.0506(14) 0.0257(10) 0.0494(14) -0.0031(9) 0.0182(11) -0.0149(10)
C5 0.0315(14) 0.0280(13) 0.0368(16) 0.0008(11) 0.0055(12) -0.0150(12)
O5 0.0574(15) 0.0285(10) 0.0476(14) -0.0049(10) 0.0229(12) -0.0167(10)
C6 0.0356(16) 0.0370(16) 0.0340(16) 0.0018(12) 0.0067(13) -0.0162(13)
C7 0.0321(15) 0.0308(14) 0.0287(15) -0.0030(11) 0.0069(12) -0.0081(12)
O7 0.0502(14) 0.0298(10) 0.0339(12) -0.0024(9) 0.0194(10) -0.0070(9)
C8 0.0326(15) 0.0245(12) 0.0331(15) -0.0013(10) 0.0067(12) -0.0107(11)
C9 0.0326(15) 0.0286(13) 0.0244(14) -0.0029(11) 0.0037(11) -0.0108(11)
C10 0.0275(14) 0.0313(14) 0.0313(15) -0.0038(11) 0.0049(12) -0.0135(12)
C1' 0.0262(13) 0.0270(13) 0.0298(14) -0.0014(10) 0.0052(11) -0.0123(11)
C2' 0.0374(15) 0.0254(13) 0.0311(15) -0.0044(11) 0.0060(12) -0.0090(12)
C3' 0.0373(16) 0.0301(14) 0.0260(15) -0.0060(12) 0.0092(12) -0.0094(12)
O3' 0.0562(15) 0.0285(10) 0.0349(12) -0.0046(10) 0.0216(11) -0.0091(9)
C4' 0.0338(15) 0.0280(13) 0.0279(15) -0.0002(11) 0.0070(12) -0.0118(12)
O4' 0.0529(14) 0.0299(11) 0.0324(12) -0.0004(9) 0.0197(10) -0.0098(9)
C5' 0.0345(15) 0.0266(13) 0.0291(15) -0.0015(11) 0.0069(12) -0.0097(11)
S1 0.0411(4) 0.0236(3) 0.0331(4) -0.0014(3) 0.0125(3) -0.0091(3)
O1S 0.0613(16) 0.0287(10) 0.0329(12) -0.0050(10) 0.0150(11) -0.0060(9)
O2S 0.0559(15) 0.0372(12) 0.0448(14) -0.0119(10) 0.0073(11) -0.0189(10)
O3S 0.0431(14) 0.0284(11) 0.0688(18) 0.0029(9) 0.0150(12) -0.0108(11)
C6' 0.0334(15) 0.0288(14) 0.0286(15) -0.0002(11) 0.0058(12) -0.0125(11)
O1F 0.0739(18) 0.0351(12) 0.0372(13) -0.0014(12) 0.0041(12) -0.0102(10)
C1F 0.059(2) 0.046(2) 0.047(2) 0.0003(17) 0.0119(18) -0.0205(17)
N1F 0.064(2) 0.0469(17) 0.0407(17) 0.0027(15) 0.0064(16) -0.0107(14)

loop_
_atom_type_symbol
_atom_type_description
_atom_type_scat_dispersion_real
_atom_type_scat_dispersion_imag
_atom_type_scat_source
C C 0.0181 0.0091 'International Tables Vol C Tables 4.2.6.8 and 6.1.1.4'
H H 0.0000 0.0000 'International Tables Vol C Tables 4.2.6.8 and 6.1.1.4'
N N 0.0311 0.0180 'International Tables Vol C Tables 4.2.6.8 and 6.1.1.4'
O O 0.0492 0.0322 'International Tables Vol C Tables 4.2.6.8 and 6.1.1.4'
S S 0.3331 0.5567 'International Tables Vol C Tables 4.2.6.8 and 6.1.1.4'

loop_
_geom_angle_atom_site_label_1
_geom_angle_atom_site_label_2
_geom_angle_atom_site_label_3
_geom_angle
_geom_angle_publ_flag
H1n N1 H2n 116(5) no
H1n N1 H3n 114(5) no
H2n N1 H3n 96(4) no
H1n N1 H4n 107(4) no
H2n N1 H4n 114(4) no
H3n N1 H4n 110(4) no
C9 O1 C2 122.0(2) yes
C3 C2 O1 120.0(2) no
C3 C2 C1' 129.0(3) yes
O1 C2 C1' 111.0(2) yes
O3 C3 C2 122.4(3) no
O3 C3 C4 116.6(3) yes
C2 C3 C4 121.0(3) no
C3 O3 H3 108.8 no
O4 C4 C10 123.0(3) no
O4 C4 C3 119.9(3) no
C10 C4 C3 117.1(3) no
O5 C5 C6 119.8(3) no
O5 C5 C10 120.1(3) no
C6 C5 C10 120.2(3) no
C5 O5 H5 106.1 no
C5 C6 C7 119.9(3) no
C5 C6 H6 120.1 no
C7 C6 H6 120.1 no
O7 C7 C6 116.3(3) no
O7 C7 C8 121.5(3) no
C6 C7 C8 122.2(3) no
C7 O7 H7 116.6 no
C9 C8 C7 116.8(3) no
C9 C8 H8 121.6 no
C7 C8 H8 121.6 no
O1 C9 C8 116.9(2) no
O1 C9 C10 120.2(2) no
C8 C9 C10 122.8(3) no
C9 C10 C5 118.1(3) no
C9 C10 C4 119.6(3) no
C5 C10 C4 122.3(3) no
C6' C1' C2' 119.0(3) no
C6' C1' C2 119.0(3) no
C2' C1' C2 122.0(2) no
C3' C2' C1' 119.9(3) no
C3' C2' H2' 120.0 no
C1' C2' H2' 120.0 no
O3' C3' C2' 123.7(3) no
O3' C3' C4' 115.3(3) no
C2' C3' C4' 121.0(3) no
C3' O3' H3' 107.7 no
O4' C4' C5' 120.4(2) no
O4' C4' C3' 120.4(2) no
C5' C4' C3' 119.1(3) no
C4' O4' H4' 115.3 no
C4' C5' C6' 120.3(3) no
C4' C5' S1 121.5(2) no
C6' C5' S1 118.1(2) no
O1s S1 O3s 111.92(16) no
O1s S1 O2s 112.48(15) no
O3s S1 O2s 111.29(16) no
O1s S1 C5' 106.08(14) no
O3s S1 C5' 107.62(15) no
O2s S1 C5' 107.07(15) no
C1' C6' C5' 120.7(3) no
C1' C6' H6' 119.7 no
C5' C6' H6' 119.7 no
O1f C1f N1f 124.7(4) no
O1f C1f H1f 122.8 no
N1f C1f H1f 112.0 no
C1f N1f H2f 113(4) no
C1f N1f H3f 119(3) no
H2f N1f H3f 128(5) no

loop_
_geom_bond_atom_site_label_1
_geom_bond_atom_site_label_2
_geom_bond_distance
_geom_bond_publ_flag
N1 H1n 0.91(5) no
N1 H2n 0.84(5) no
N1 H3n 0.83(5) no
N1 H4n 0.92(5) no
O1 C9 1.359(3) yes
O1 C2 1.373(3) yes
C2 C3 1.361(4) yes
C2 C1' 1.475(4) yes
C3 O3 1.352(3) yes
C3 C4 1.437(4) yes
O3 H3 0.8950 no
C4 O4 1.260(3) yes
C4 C10 1.430(4) no
C5 O5 1.344(3) yes
C5 C6 1.371(4) no
C5 C10 1.424(4) no
O5 H5 0.9335 no
C6 C7 1.390(4) no
C6 H6 0.9300 no
C7 O7 1.354(3) yes
C7 C8 1.403(4) no
O7 H7 0.9014 no
C8 C9 1.388(4) no
C8 H8 0.9300 no
C9 C10 1.397(4) no
C1' C6' 1.389(4) no
C1' C2' 1.410(4) no
C2' C3' 1.379(4) no
C2' H2' 0.9300 no
C3' O3' 1.358(3) yes
C3' C4' 1.398(4) no
O3' H3' 0.8919 no
C4' O4' 1.364(3) yes
C4' C5' 1.387(4) no
O4' H4' 0.9240 no
C5' C6' 1.394(4) no
C5' S1 1.764(3) yes
S1 O1s 1.449(2) yes
S1 O2s 1.460(3) yes
S1 O3s 1.459(3) yes
C6' H6' 0.9300 no
O1f C1f 1.238(4) no
C1f N1f 1.307(5) no
C1f H1f 0.9626 no
N1f H2f 0.80(5) no
N1f H3f 0.96(5) no

loop_
_geom_hbond_atom_site_label_D
_geom_hbond_atom_site_label_H
_geom_hbond_atom_site_label_A
_geom_hbond_site_symmetry_A
_geom_hbond_distance_DH
_geom_hbond_distance_HA
_geom_hbond_distance_DA
_geom_hbond_angle_DHA
_geom_hbond_publ_flag
O5 H5 O4 . 0.93 1.78 2.623(3) 149 yes
O3 H3 O4 . 0.90 2.18 2.675(3) 114 yes
C2' H2' O3 . 0.93 2.24 2.886(4) 126 yes
C6' H6' O1 . 0.93 2.28 2.643(3) 103 yes
O7 H7 O3s 2_675 0.90 1.81 2.701(3) 172 yes
C8 H8 O1s 2_675 0.93 2.49 3.378(4) 161 yes
O4' H4' O7 1_456 0.92 1.96 2.766(3) 146 yes
C6 H6 O3' 1_654 0.93 2.48 3.350(4) 157 yes
O3 H3 O2s 1_545 0.90 2.22 2.982(3) 143 yes
N1 H4n O2s . 0.92(5) 1.94(5) 2.845(4) 168(5) yes
N1 H2n O3s 2_576 0.84(5) 2.15(5) 2.901(4) 149(5) yes
N1 H2n O4' 2_576 0.84(5) 2.58(5) 3.155(5) 127(5) yes
N1 H3n O4 2_666 0.83(5) 2.04(5) 2.855(5) 170(5) yes
N1f H2f O1s . 0.80(5) 2.32(5) 2.929(4) 133(5) yes
N1f H3f O1s 2_675 0.96(5) 2.14(5) 2.954(5) 142(5) yes
O3' H3' O1f 1_546 0.89 1.79 2.668(3) 170 yes
C1f H1f O5 1_465 0.96 2.34 3.303(5) 179 yes
N1 H1n O1f 1_556 0.91(5) 2.06(5) 2.808(4) 138(5) yes

loop_
_geom_torsion_atom_site_label_1
_geom_torsion_atom_site_label_2
_geom_torsion_atom_site_label_3
_geom_torsion_atom_site_label_4
_geom_torsion
_geom_torsion_publ_flag
C9 O1 C2 C3 2.0(4) yes
C9 O1 C2 C1' -178.5(3) no
O1 C2 C3 O3 -178.3(3) no
C1' C2 C3 O3 2.4(6) no
O1 C2 C3 C4 1.2(5) yes
C1' C2 C3 C4 -178.1(3) no
O3 C3 C4 O4 -1.9(5) no
C2 C3 C4 O4 178.5(3) no
O3 C3 C4 C10 175.9(3) no
C2 C3 C4 C10 -3.7(5) no
O5 C5 C6 C7 -179.2(3) no
C10 C5 C6 C7 0.5(5) no
C5 C6 C7 O7 177.9(3) no
C5 C6 C7 C8 -1.6(5) no
O7 C7 C8 C9 -178.2(3) no
C6 C7 C8 C9 1.3(5) no
C2 O1 C9 C8 177.9(3) yes
C2 O1 C9 C10 -2.7(4) no
C7 C8 C9 O1 179.5(3) yes
C7 C8 C9 C10 0.1(5) no
O1 C9 C10 C5 179.5(3) no
C8 C9 C10 C5 -1.1(5) no
O1 C9 C10 C4 0.0(4) no
C8 C9 C10 C4 179.4(3) no
O5 C5 C10 C9 -179.5(3) no
C6 C5 C10 C9 0.8(5) no
O5 C5 C10 C4 0.0(5) no
C6 C5 C10 C4 -179.7(3) no
O4 C4 C10 C9 -179.2(3) no
C3 C4 C10 C9 3.0(5) no
O4 C4 C10 C5 1.3(5) no
C3 C4 C10 C5 -176.4(3) no
C3 C2 C1' C6' -178.2(3) no
O1 C2 C1' C6' 2.4(4) yes
C3 C2 C1' C2' 3.2(5) no
O1 C2 C1' C2' -176.1(3) no
C6' C1' C2' C3' -0.5(5) no
C2 C1' C2' C3' 178.0(3) no
C1' C2' C3' O3' -179.7(3) no
C1' C2' C3' C4' -0.5(5) no
O3' C3' C4' O4' 1.0(5) no
C2' C3' C4' O4' -178.3(3) no
O3' C3' C4' C5' -179.5(3) no
C2' C3' C4' C5' 1.2(5) no
O4' C4' C5' C6' 178.5(3) no
C3' C4' C5' C6' -1.0(5) no
O4' C4' C5' S1 3.0(4) yes
C3' C4' C5' S1 -176.5(2) no
C4' C5' S1 O1s -172.0(3) yes
C6' C5' S1 O1s 12.4(3) no
C4' C5' S1 O3s -52.1(3) no
C6' C5' S1 O3s 132.3(3) no
C4' C5' S1 O2s 67.7(3) no
C6' C5' S1 O2s -107.9(3) no
C2' C1' C6' C5' 0.7(5) no
C2 C1' C6' C5' -177.9(3) no
C4' C5' C6' C1' 0.1(5) no
S1 C5' C6' C1' 175.7(2) no

loop_
_cod_related_entry_id
_cod_related_entry_database
_cod_related_entry_code
1 ChemSpider 21130856
